data_7237940
loop_
_publ_author_name
'Garc\'ia-Fern\'andez, Alberto'
'Juarez-Perez, Emilio Jose'
'Berm\'udez-Garc\'ia, Juan Manuel'
'Llamas-Saiz, Antonio Luis'
'Artiaga, Ram\'on'
'L\'opez-Beceiro, Jorge Jose'
'Se\~nar\'is-Rodr\'iguez, Mar\'ia Antonia'
'S\'anchez-And\'ujar, Manuel'
'Castro-Garc\'ia, Socorro'

_publ_section_title
;
 Hybrid lead halide [(CH3)2NH2]PbX3 (X = Cl&#x2212; and Br&#x2212;)
 hexagonal perovskites with multiple functional properties
;
_journal_issue 32
_journal_name_full 'Journal of Materials Chemistry C'
_journal_page_first 10008
_journal_paper_doi 10.1039/C9TC03543E
_journal_volume 7
_journal_year 2019
_chemical_absolute_configuration ad
_chemical_formula_moiety 'Cl6 Pb2, 2(C2 H8 N)'
_chemical_formula_sum 'C4 H16 Cl6 N2 Pb2'
_chemical_formula_weight 719.27
_chemical_name_common 'DMAPbCl3D - T100K'
_space_group_crystal_system orthorhombic
_space_group_IT_number 19
_space_group_name_Hall 'P 2ac 2ab'
_space_group_name_H-M_alt 'P 21 21 21'
_atom_sites_solution_hydrogens difmap
_atom_sites_solution_primary dual
_atom_sites_solution_secondary difmap
_audit_update_record
;
2018-07-12 deposited with the CCDC.	2019-07-23 downloaded from the CCDC.
;
_cell_angle_alpha 90
_cell_angle_beta 90
_cell_angle_gamma 90
_cell_formula_units_Z 4
_cell_length_a 8.5000(2)
_cell_length_b 13.4458(4)
_cell_length_c 14.1302(5)
_cell_measurement_reflns_used 9265
_cell_measurement_temperature 100.(2)
_cell_measurement_theta_max 31.6238
_cell_measurement_theta_min 2.7965
_cell_volume 1614.93(8)
_computing_cell_refinement 'SAINT V8.38A (Bruker AXS Inc., 2017)'
_computing_data_collection 'Bruker APEX3 software'
_computing_data_reduction 'SAINT V8.38A (Bruker AXS Inc., 2017)'
_computing_molecular_graphics 'shelXle (C.B. Huebschle, rev 882)'
_computing_structure_refinement 'SHELXL-2017/1 (Sheldrick, 2017)'
_computing_structure_solution 'SHELXT-2014/5 (Sheldrick, 2014)'
_diffrn_ambient_temperature 100.(2)
_diffrn_detector_area_resol_mean 16.6666
_diffrn_measured_fraction_theta_full 0.991
_diffrn_measured_fraction_theta_max 0.991
_diffrn_measurement_device '\k--geometry diffractometer'
_diffrn_measurement_device_type 'Bruker AXS X8 APEX-II'
_diffrn_measurement_method '\f or \w oscillation scans'
_diffrn_radiation_monochromator graphite
_diffrn_radiation_type MoK\a
_diffrn_radiation_wavelength 0.71073
_diffrn_reflns_av_unetI/netI 0.0526
_diffrn_reflns_limit_h_max 13
_diffrn_reflns_limit_h_min -13
_diffrn_reflns_limit_k_max 20
_diffrn_reflns_limit_k_min -20
_diffrn_reflns_limit_l_max 21
_diffrn_reflns_limit_l_min -21
_diffrn_reflns_number 14329
_diffrn_reflns_theta_full 33.31
_diffrn_reflns_theta_max 33.31
_diffrn_reflns_theta_min 2.09
_diffrn_source 'sealed x-ray tube'
_diffrn_source_type 'SIEMENS KFN MO 2K-90'
_exptl_absorpt_coefficient_mu 21.787
_exptl_absorpt_correction_T_max 0.1259
_exptl_absorpt_correction_T_min 0.0304
_exptl_absorpt_correction_type multi-scan
_exptl_absorpt_process_details 'TWINABS - Bruker AXS scaling for twinned crystals - Version 2012/1'
_exptl_crystal_colour 'clear colourless'
_exptl_crystal_density_diffrn 2.958
_exptl_crystal_density_method 'not measured'
_exptl_crystal_description plate
_exptl_crystal_F_000 1280
_exptl_crystal_recrystallization_method 'Re-crystallisation from solvent: DMF'
_exptl_crystal_size_max 0.300
_exptl_crystal_size_mid 0.170
_exptl_crystal_size_min 0.030
_refine_diff_density_max 2.795
_refine_diff_density_min -4.597
_refine_ls_abs_structure_details
;

Flack x determined using 2395 quotients [(I+)-(I-)]/[(I+)+(I-)]
(Parsons, Flack and Wagner, Acta Cryst. B69 (2013) 249-259).
;
_refine_ls_abs_structure_Flack -0.001(5)
_refine_ls_extinction_method none
_refine_ls_goodness_of_fit_ref 1.028
_refine_ls_hydrogen_treatment constr
_refine_ls_matrix_type full
_refine_ls_number_parameters 134
_refine_ls_number_reflns 14329
_refine_ls_number_restraints 0
_refine_ls_restrained_S_all 1.028
_refine_ls_R_factor_all 0.0511
_refine_ls_R_factor_gt 0.0426
_refine_ls_shift/su_max 0.000
_refine_ls_shift/su_mean 0.000
_refine_ls_structure_factor_coef Fsqd
_refine_ls_weighting_details 'w=1/[\s^2^(Fo^2^)+(0.0824P)^2^] where P=(Fo^2^+2Fc^2^)/3'
_refine_ls_weighting_scheme calc
_refine_ls_wR_factor_gt 0.1097
_refine_ls_wR_factor_ref 0.1142
_reflns_number_gt 12854
_reflns_number_total 14329
_reflns_threshold_expression 'I > 2\s(I)'
_cod_data_source_file c9tc03543e2.cif
_cod_data_source_block 4_T100K_17CGC005
_cod_depositor_comments
;
The following automatic conversions were performed:

data item '_exptl_absorpt_correction_type' value 'Multi-Scan' was
changed to 'multi-scan' in accordance with the
/home/saulius/struct/COD-crude-data/automatic-downloads/DataCite-retrospective/RSC/depositions/lib/dictionaries/cif_core.dic
dictionary named 'cif_core.dic' version 2.4.2 last updated on
2011-04-26.

Automatic conversion script
Id: cif_fix_values 6909 2019-04-08 15:41:33Z antanas 
;
_cod_database_code 7237940

loop_
_space_group_symop_operation_xyz
'x, y, z'
'x+1/2, -y+1/2, -z'
'-x, y+1/2, -z+1/2'
'-x+1/2, -y, z+1/2'

loop_
_atom_site_type_symbol
_atom_site_label
_atom_site_fract_x
_atom_site_fract_y
_atom_site_fract_z
_atom_site_U_iso_or_equiv
_atom_site_adp_type
_atom_site_calc_flag
_atom_site_refinement_flags_adp
_atom_site_refinement_flags_posn
_atom_site_occupancy
Pb Pb1 0.28942(5) 0.31381(3) 0.37876(3) 0.01405(10) Uani d . . 1
Pb Pb2 0.31180(5) 0.33753(3) 0.10493(3) 0.01418(10) Uani d . . 1
Cl Cl1 0.0285(4) 0.2188(2) 0.4795(2) 0.0201(6) Uani d . . 1
Cl Cl2 0.2732(4) 0.4938(2) 0.4604(2) 0.0203(6) Uani d . . 1
Cl Cl3 0.1008(4) 0.4102(2) 0.2405(2) 0.0188(5) Uani d . . 1
Cl Cl4 0.5293(4) 0.3898(2) 0.2608(2) 0.0206(6) Uani d . . 1
Cl Cl5 0.3056(4) 0.16659(19) 0.2046(2) 0.0190(5) Uani d . . 1
Cl Cl6 0.0797(4) 0.2540(3) -0.0119(3) 0.0273(7) Uani d . . 1
N N11 0.2939(13) 0.6413(8) 0.2790(8) 0.022(2) Uani d . . 1
H H11A 0.285587 0.580801 0.307512 0.027 Uiso calc U R 1
H H11B 0.373287 0.675076 0.30783 0.027 Uiso calc U R 1
C C12 0.1452(17) 0.6965(12) 0.2924(11) 0.030(3) Uani d . . 1
H H12A 0.122741 0.702589 0.360147 0.045 Uiso calc U R 1
H H12B 0.059153 0.660575 0.261327 0.045 Uiso calc U R 1
H H12C 0.155075 0.762937 0.264486 0.045 Uiso calc U R 1
C C13 0.3342(16) 0.6267(10) 0.1781(9) 0.022(2) Uani d . . 1
H H13A 0.240576 0.604582 0.143447 0.033 Uiso calc U R 1
H H13B 0.416857 0.57618 0.172632 0.033 Uiso calc U R 1
H H13C 0.371791 0.68954 0.151271 0.033 Uiso calc U R 1
N N21 0.6827(13) 0.4993(8) 0.4658(8) 0.023(2) Uani d . . 1
H H21A 0.612578 0.448855 0.457681 0.028 Uiso calc U R 1
H H21B 0.646902 0.55258 0.432452 0.028 Uiso calc U R 1
C C22 0.687(2) 0.5261(11) 0.5679(11) 0.033(3) Uani d . . 1
H H22A 0.770531 0.575262 0.578657 0.049 Uiso calc U R 1
H H22B 0.708835 0.466423 0.605552 0.049 Uiso calc U R 1
H H22C 0.585697 0.554251 0.586699 0.049 Uiso calc U R 1
C C23 0.8361(17) 0.4684(10) 0.4262(11) 0.028(3) Uani d . . 1
H H23A 0.916288 0.517849 0.442575 0.042 Uiso calc U R 1
H H23B 0.827852 0.463096 0.357239 0.042 Uiso calc U R 1
H H23C 0.865892 0.403662 0.452658 0.042 Uiso calc U R 1

loop_
_atom_site_aniso_label
_atom_site_aniso_U_11
_atom_site_aniso_U_22
_atom_site_aniso_U_33
_atom_site_aniso_U_12
_atom_site_aniso_U_13
_atom_site_aniso_U_23
Pb1 0.01410(19) 0.01347(16) 0.01458(19) -0.00050(12) 0.00009(14) 0.00001(13)
Pb2 0.01406(19) 0.01419(16) 0.01431(19) 0.00055(12) -0.00045(14) 0.00003(13)
Cl1 0.0182(14) 0.0195(11) 0.0227(15) -0.0016(10) 0.0023(11) 0.0027(10)
Cl2 0.0249(15) 0.0163(11) 0.0197(14) 0.0028(10) 0.0000(11) -0.0033(9)
Cl3 0.0146(13) 0.0208(12) 0.0210(14) 0.0038(10) 0.0009(11) -0.0005(10)
Cl4 0.0165(14) 0.0255(13) 0.0197(15) -0.0063(10) -0.0008(11) 0.0025(11)
Cl5 0.0220(13) 0.0148(10) 0.0201(13) -0.0014(10) -0.0012(11) 0.0015(9)
Cl6 0.0258(17) 0.0353(15) 0.0207(17) -0.0128(13) -0.0025(13) -0.0009(13)
N11 0.018(5) 0.030(5) 0.018(5) 0.001(4) -0.004(4) 0.000(4)
C12 0.022(7) 0.038(7) 0.031(8) 0.012(6) 0.004(6) -0.007(6)
C13 0.026(7) 0.025(6) 0.014(6) -0.005(5) 0.003(5) 0.000(4)
N21 0.018(5) 0.023(5) 0.029(6) -0.001(4) -0.002(5) 0.003(4)
C22 0.035(8) 0.035(7) 0.028(8) -0.002(6) 0.010(7) -0.014(6)
C23 0.027(8) 0.028(6) 0.029(8) 0.006(5) 0.009(6) -0.002(5)

loop_
_atom_type_symbol
_atom_type_description
_atom_type_scat_dispersion_real
_atom_type_scat_dispersion_imag
_atom_type_scat_source
C C 0.0033 0.0016 'International Tables Vol C Tables 4.2.6.8 and 6.1.1.4'
H H 0.0000 0.0000 'International Tables Vol C Tables 4.2.6.8 and 6.1.1.4'
N N 0.0061 0.0033 'International Tables Vol C Tables 4.2.6.8 and 6.1.1.4'
Cl Cl 0.1484 0.1585 'International Tables Vol C Tables 4.2.6.8 and 6.1.1.4'
Pb Pb -3.3944 10.1111 'International Tables Vol C Tables 4.2.6.8 and 6.1.1.4'

loop_
_geom_angle_atom_site_label_1
_geom_angle_atom_site_label_2
_geom_angle_atom_site_label_3
_geom_angle_site_symmetry_1
_geom_angle_site_symmetry_3
_geom_angle
Cl2 Pb1 Cl4 . . 87.97(10)
Cl2 Pb1 Cl3 . . 81.68(9)
Cl4 Pb1 Cl3 . . 80.60(10)
Cl2 Pb1 Cl1 . 2_556 82.81(9)
Cl4 Pb1 Cl1 . 2_556 87.47(10)
Cl3 Pb1 Cl1 . 2_556 160.71(9)
Cl2 Pb1 Cl1 . . 98.37(9)
Cl4 Pb1 Cl1 . . 172.39(9)
Cl3 Pb1 Cl1 . . 96.08(9)
Cl1 Pb1 Cl1 2_556 . 97.45(2)
Cl5 Pb2 Cl3 . . 85.84(9)
Cl5 Pb2 Cl6 . . 87.28(10)
Cl3 Pb2 Cl6 . . 95.28(11)
Cl5 Pb2 Cl6 . 2 83.71(10)
Cl3 Pb2 Cl6 . 2 163.74(10)
Cl6 Pb2 Cl6 . 2 96.628(17)
Cl5 Pb2 Cl4 . . 79.97(9)
Cl3 Pb2 Cl4 . . 78.93(9)
Cl6 Pb2 Cl4 . . 166.31(9)
Cl6 Pb2 Cl4 2 . 86.99(10)
Pb1 Cl1 Pb1 2_456 . 159.46(12)
Pb2 Cl3 Pb1 . . 87.13(8)
Pb1 Cl4 Pb2 . . 84.38(8)
Pb2 Cl6 Pb2 . 2_455 170.82(15)
C12 N11 C13 . . 112.8(11)
C12 N11 H11A . . 109.0
C13 N11 H11A . . 109.0
C12 N11 H11B . . 109.0
C13 N11 H11B . . 109.0
H11A N11 H11B . . 107.8
N11 C12 H12A . . 109.5
N11 C12 H12B . . 109.5
H12A C12 H12B . . 109.5
N11 C12 H12C . . 109.5
H12A C12 H12C . . 109.5
H12B C12 H12C . . 109.5
N11 C13 H13A . . 109.5
N11 C13 H13B . . 109.5
H13A C13 H13B . . 109.5
N11 C13 H13C . . 109.5
H13A C13 H13C . . 109.5
H13B C13 H13C . . 109.5
C23 N21 C22 . . 114.3(12)
C23 N21 H21A . . 108.7
C22 N21 H21A . . 108.7
C23 N21 H21B . . 108.7
C22 N21 H21B . . 108.7
H21A N21 H21B . . 107.6
N21 C22 H22A . . 109.5
N21 C22 H22B . . 109.5
H22A C22 H22B . . 109.5
N21 C22 H22C . . 109.5
H22A C22 H22C . . 109.5
H22B C22 H22C . . 109.5
N21 C23 H23A . . 109.5
N21 C23 H23B . . 109.5
H23A C23 H23B . . 109.5
N21 C23 H23C . . 109.5
H23A C23 H23C . . 109.5
H23B C23 H23C . . 109.5

loop_
_geom_bond_atom_site_label_1
_geom_bond_atom_site_label_2
_geom_bond_site_symmetry_2
_geom_bond_distance
Pb1 Cl2 . 2.685(3)
Pb1 Cl4 . 2.825(3)
Pb1 Cl3 . 2.840(3)
Pb1 Cl1 2_556 2.887(3)
Pb1 Cl1 . 2.928(3)
Pb2 Cl5 . 2.696(3)
Pb2 Cl3 . 2.800(3)
Pb2 Cl6 . 2.807(3)
Pb2 Cl6 2 2.903(3)
Pb2 Cl4 . 2.961(3)
N11 C12 . 1.478(17)
N11 C13 . 1.480(17)
N11 H11A . 0.91
N11 H11B . 0.91
C12 H12A . 0.98
C12 H12B . 0.98
C12 H12C . 0.98
C13 H13A . 0.98
C13 H13B . 0.98
C13 H13C . 0.98
N21 C23 . 1.479(17)
N21 C22 . 1.487(19)
N21 H21A . 0.91
N21 H21B . 0.91
C22 H22A . 0.98
C22 H22B . 0.98
C22 H22C . 0.98
C23 H23A . 0.98
C23 H23B . 0.98
C23 H23C . 0.98

loop_
_geom_hbond_atom_site_label_D
_geom_hbond_atom_site_label_H
_geom_hbond_atom_site_label_A
_geom_hbond_site_symmetry_A
_geom_hbond_distance_DH
_geom_hbond_distance_HA
_geom_hbond_distance_DA
_geom_hbond_angle_DHA
N11 H11A Cl2 . 0.91 2.46 3.246(11) 144.8
N11 H11A Cl3 . 0.91 2.94 3.556(12) 126.6
N11 H11A Cl4 . 0.91 3.36 3.937(12) 123.2
N11 H11B Cl4 3_655 0.91 3.16 3.707(12) 120.9
N11 H11B Cl5 3_655 0.91 2.74 3.429(12) 133.6
N11 H11B Cl6 4_565 0.91 2.75 3.444(11) 134.1
N21 H21A Cl1 2_556 0.91 2.53 3.303(11) 143.7
N21 H21A Cl2 . 0.91 2.95 3.483(12) 119.1
N21 H21A Cl4 . 0.91 2.98 3.501(12) 118.2
N21 H21B Cl5 3_655 0.91 2.50 3.297(12) 146.0
N21 H21B Cl6 4_565 0.91 3.33 4.010(12) 133.3

loop_
_geom_torsion_atom_site_label_1
_geom_torsion_atom_site_label_2
_geom_torsion_atom_site_label_3
_geom_torsion_atom_site_label_4
_geom_torsion_site_symmetry_1
_geom_torsion_site_symmetry_4
_geom_torsion
Cl2 Pb1 Cl1 Pb1 . 2_456 -15.8(4)
Cl4 Pb1 Cl1 Pb1 . 2_456 -161.9(6)
Cl3 Pb1 Cl1 Pb1 . 2_456 -98.2(4)
Cl1 Pb1 Cl1 Pb1 2_556 2_456 68.0(4)
Cl5 Pb2 Cl3 Pb1 . . 41.94(8)
Cl6 Pb2 Cl3 Pb1 . . 128.82(10)
Cl6 Pb2 Cl3 Pb1 2 . -8.1(4)
Cl4 Pb2 Cl3 Pb1 . . -38.64(8)
Cl2 Pb1 Cl3 Pb2 . . 129.93(10)
Cl4 Pb1 Cl3 Pb2 . . 40.62(9)
Cl1 Pb1 Cl3 Pb2 2_556 . 93.2(3)
Cl1 Pb1 Cl3 Pb2 . . -132.46(9)
Cl2 Pb1 Cl4 Pb2 . . -120.07(9)
Cl3 Pb1 Cl4 Pb2 . . -38.17(8)
Cl1 Pb1 Cl4 Pb2 2_556 . 157.05(8)
Cl1 Pb1 Cl4 Pb2 . . 26.5(8)
Cl5 Pb2 Cl4 Pb1 . . -48.63(9)
Cl3 Pb2 Cl4 Pb1 . . 39.05(8)
Cl6 Pb2 Cl4 Pb1 . . -26.9(5)
Cl6 Pb2 Cl4 Pb1 2 . -132.76(10)
Cl5 Pb2 Cl6 Pb2 . 2_455 54.1(10)
Cl3 Pb2 Cl6 Pb2 . 2_455 -31.4(10)
Cl6 Pb2 Cl6 Pb2 2 2_455 137.5(11)
Cl4 Pb2 Cl6 Pb2 . 2_455 32.8(13)
